data_4124497
loop_
_publ_author_name
'Erdman, N.'
'Warschkow, O.'
'Asta, M.'
'Ellis, D.E.'
'Poeppelmeier, K.R.'
'Marks, L.D.'

_publ_section_title
;
 Surface structures of Sr Ti O3 (001): A (Ti O2)-rich reconstruction with
 a c(4 X 2) unit cell
;
_journal_name_full 'Journal of the American Chemical Society'
_journal_page_first 10050
_journal_page_last 10056
_journal_volume 125
_journal_year 2003
_chemical_formula_sum 'O5 Sr Ti2'
_chemical_name_systematic '(Sr (Ti O3)) (Ti O2)'
_space_group_IT_number 1
_symmetry_space_group_name_Hall 'P 1'
_symmetry_space_group_name_H-M 'P 1'
_cell_angle_alpha 90
_cell_angle_beta 90
_cell_angle_gamma 90
_cell_formula_units_Z 8
_cell_length_a 15.62
_cell_length_b 7.81
_cell_length_c 12.932
_cell_volume 1577.603
_citation_journal_id_ASTM JACSAT
_cod_data_source_file Erdman_JACSAT_2003_1889.cif
_cod_data_source_block O5Sr1Ti2
_cod_original_formula_sum 'O5 Sr1 Ti2'
_cod_database_code 4124497

loop_
_symmetry_equiv_pos_as_xyz
x,y,z

loop_
_atom_site_label
_atom_site_type_symbol
_atom_site_fract_x
_atom_site_fract_y
_atom_site_fract_z
_atom_site_occupancy
_atom_site_U_iso_or_equiv
O26 O-2 0.5 0.7471 0.789 1 0.0
Sr1 Sr+2 0.3682 0.2514 0.6105 1 0.0
O19 O-2 0.75 0.75 0.7454 1 0.0
O39 O-2 0.7585 0.5 0.6059 1 0.0
O4 O-2 0 0.5 0.9162 1 0.0
Sr6 Sr+2 0.1318 0.2486 0.6105 1 0.0
Ti2 Ti+4 0.6378 0 0.9409 1 0.0
Ti16 Ti+4 0.2595 0.5 0.7709 1 0.0
O37 O-2 0.2585 0 0.6059 1 0.0
O20 O-2 0.25 0.75 0.7454 1 0.0
O40 O-2 0.2415 0.5 0.6059 1 0.0
Sr3 Sr+2 0.6318 0.2514 0.6105 1 0.0
O7 O-2 0.7488 0.5 0.9146 1 0.0
Sr2 Sr+2 0.6318 0.7486 0.6105 1 0.0
O1 O-2 0 0 0.9233 1 0.0
Ti15 Ti+4 0.7405 0.5 0.7709 1 0.0
O2 O-2 0.5 0.5 0.9233 1 0.0
Ti11 Ti+4 0.5 0 0.7624 1 0.0
Ti6 Ti+4 0.5 0.7375 0.944 1 0.0
O28 O-2 0 0.2471 0.789 1 0.0
O27 O-2 0 0.7529 0.789 1 0.0
O23 O-2 0.6227 0.5 0.7449 1 0.0
O12 O-2 0.3962 0.7936 1 1 0.0
O15 O-2 0.1038 0.7064 1 1 0.0
Ti12 Ti+4 0 0.5 0.7624 1 0.0
O21 O-2 0.1227 0 0.7449 1 0.0
O32 O-2 0.1244 0.5 0.7871 1 0.0
Sr4 Sr+2 0.3682 0.7486 0.6105 1 0.0
O6 O-2 0.7512 0 0.9146 1 0.0
O38 O-2 0.7415 0 0.6059 1 0.0
Sr7 Sr+2 0.1318 0.7514 0.6105 1 0.0
O3 O-2 0.5 0 0.9162 1 0.0
O34 O-2 0.5 0.5 0.6123 1 0.0
O9 O-2 0.3962 0.2064 1 1 0.0
Ti14 Ti+4 0.7595 0 0.7709 1 0.0
Ti1 Ti+4 0.3622 0 0.9409 1 0.0
O35 O-2 0.5 0 0.6201 1 0.0
O5 O-2 0.2488 0 0.9146 1 0.0
O36 O-2 0 0.5 0.6201 1 0.0
O8 O-2 0.2512 0.5 0.9146 1 0.0
O25 O-2 0.5 0.2529 0.789 1 0.0
O18 O-2 0.75 0.25 0.7454 1 0.0
O13 O-2 0.8962 0.7064 1 1 0.0
Ti9 Ti+4 0 0 0.7573 1 0.0
Ti5 Ti+4 0.5 0.2625 0.944 1 0.0
Sr8 Sr+2 0.8682 0.2486 0.6105 1 0.0
O24 O-2 0.3773 0.5 0.7449 1 0.0
Ti3 Ti+4 0.8622 0.5 0.9409 1 0.0
O33 O-2 0 0 0.6123 1 0.0
O11 O-2 0.6038 0.2064 1 1 0.0
O22 O-2 0.8773 0 0.7449 1 0.0
O31 O-2 0.8756 0.5 0.7871 1 0.0
O30 O-2 0.6244 0 0.7871 1 0.0
Ti4 Ti+4 0.1378 0.5 0.9409 1 0.0
Ti7 Ti+4 0 0.7625 0.944 1 0.0
O14 O-2 0.1038 0.2936 1 1 0.0
Ti10 Ti+4 0.5 0.5 0.7573 1 0.0
O16 O-2 0.8962 0.2936 1 1 0.0
O17 O-2 0.25 0.25 0.7454 1 0.0
O29 O-2 0.3756 0 0.7871 1 0.0
Sr5 Sr+2 0.8682 0.7514 0.6105 1 0.0
Ti8 Ti+4 0 0.2375 0.944 1 0.0
Ti13 Ti+4 0.2405 0 0.7709 1 0.0
O10 O-2 0.6038 0.7936 1 1 0.0
